data_7200868
loop_
_publ_author_name
'Kaiser, Carlos R.'
'Pais, Karla C.'
'de Souza, Marcus V. N.'
'Wardell, James L.'
'Wardell, Solange M. S. V.'
'Tiekink, Edward R. T.'

_publ_section_title
;
 Assessing the persistence of the N--H&#x22EF;N hydrogen bonding leading
 to supramolecular chains in molecules related to the anti-malarial drug,
 chloroquine
;
_journal_coden_ASTM CRECF4
_journal_issue 6
_journal_name_full CrystEngComm
_journal_page_first 1133
_journal_page_last 1140
_journal_paper_doi 10.1039/b823058g
_journal_volume 11
_journal_year 2009
_chemical_formula_moiety 'C13 H15 Cl N2'
_chemical_formula_sum 'C13 H15 Cl N2'
_chemical_formula_weight 234.72
_space_group_IT_number 61
_symmetry_cell_setting orthorhombic
_symmetry_space_group_name_Hall '-P 2ac 2ab'
_symmetry_space_group_name_H-M 'P b c a'
_atom_sites_solution_hydrogens geom
_atom_sites_solution_primary direct
_atom_sites_solution_secondary difmap
_audit_creation_method SHELXL-97
_cell_angle_alpha 90
_cell_angle_beta 90
_cell_angle_gamma 90
_cell_formula_units_Z 16
_cell_length_a 9.3167(3)
_cell_length_b 20.4346(11)
_cell_length_c 25.3335(15)
_cell_measurement_reflns_used 5750
_cell_measurement_temperature 120(2)
_cell_measurement_theta_max 27.5
_cell_measurement_theta_min 2.9
_cell_volume 4823.1(4)
_computing_cell_refinement 'DENZO (Otwinowski & Minor, 1997) & COLLECT (Hooft, R.W.W., 1998)'
_computing_data_collection 'COLLECT (Hooft, R.W.W., 1998)'
_computing_data_reduction 'DENZO (Otwinowski & Minor, 1997) & COLLECT (Hooft, R.W.W., 1998)'
_computing_molecular_graphics 'ORTEPII (Johnson, 1976) and DIAMOND (Crystal Impact, 2006'
_computing_publication_material SHELXL97
_computing_structure_refinement 'SHELXL97 (Sheldrick, 1997)'
_computing_structure_solution 'SHELXS97 (Sheldrick, 1997)'
_diffrn_ambient_temperature 120(2)
_diffrn_detector_area_resol_mean 9.091
_diffrn_measured_fraction_theta_full 0.986
_diffrn_measured_fraction_theta_max 0.986
_diffrn_measurement_device_type 'Bruker-Nonius 95mm CCD camera on \k-goniostat'
_diffrn_measurement_method '\f & \w scans'
_diffrn_radiation_monochromator graphite
_diffrn_radiation_source 'Bruker-Nonius FR591 rotating anode'
_diffrn_radiation_type MoK\a
_diffrn_radiation_wavelength 0.71070
_diffrn_reflns_av_R_equivalents 0.097
_diffrn_reflns_av_sigmaI/netI 0.082
_diffrn_reflns_limit_h_max 11
_diffrn_reflns_limit_h_min -12
_diffrn_reflns_limit_k_max 26
_diffrn_reflns_limit_k_min -26
_diffrn_reflns_limit_l_max 29
_diffrn_reflns_limit_l_min -32
_diffrn_reflns_number 31816
_diffrn_reflns_theta_full 27.5
_diffrn_reflns_theta_max 27.5
_diffrn_reflns_theta_min 3.1
_diffrn_standards_decay_% 0
_diffrn_standards_number 0
_exptl_absorpt_coefficient_mu 0.291
_exptl_absorpt_correction_T_max 1
_exptl_absorpt_correction_T_min 0.653
_exptl_absorpt_correction_type multi-scan
_exptl_absorpt_process_details 'SADABS V2.10 (Sheldrick, 2003)'
_exptl_crystal_colour colourless
_exptl_crystal_density_diffrn 1.293
_exptl_crystal_density_method 'not measured'
_exptl_crystal_description block
_exptl_crystal_F_000 1984
_exptl_crystal_size_max 0.28
_exptl_crystal_size_mid 0.24
_exptl_crystal_size_min 0.06
_refine_diff_density_max 0.31
_refine_diff_density_min -0.33
_refine_diff_density_rms 0.074
_refine_ls_extinction_method none
_refine_ls_goodness_of_fit_ref 1.04
_refine_ls_hydrogen_treatment constr
_refine_ls_matrix_type full
_refine_ls_number_parameters 295
_refine_ls_number_reflns 5448
_refine_ls_number_restraints 2
_refine_ls_restrained_S_all 1.04
_refine_ls_R_factor_all 0.110
_refine_ls_R_factor_gt 0.055
_refine_ls_shift/su_max <0.001
_refine_ls_shift/su_mean 0.000
_refine_ls_structure_factor_coef Fsqd
_refine_ls_weighting_details 'calc w=1/[\s^2^(Fo^2^)+(0.0781P)^2^] where P=(Fo^2^+2Fc^2^)/3'
_refine_ls_weighting_scheme calc
_refine_ls_wR_factor_gt 0.128
_refine_ls_wR_factor_ref 0.156
_reflns_number_gt 3365
_reflns_number_total 5448
_reflns_threshold_expression I>2\s(I)
_cod_data_source_file B823058G.txt
_cod_data_source_block nBu
_cod_depositor_comments
;
 Replaced the incorrect bibliographical reference to the original
 publication with a proper one.
 
 Antanas Vaitkus,
 2019-09-17 
;
_cod_original_sg_symbol_Hall '-P 2ac 2ab '
_cod_database_code 7200868

loop_
_symmetry_equiv_pos_as_xyz
'x, y, z'
'x+1/2, -y+1/2, -z'
'-x, y+1/2, -z+1/2'
'-x+1/2, -y, z+1/2'
'-x, -y, -z'
'-x-1/2, y-1/2, z'
'x, -y-1/2, z-1/2'
'x-1/2, y, -z-1/2'

loop_
_atom_site_label
_atom_site_type_symbol
_atom_site_fract_x
_atom_site_fract_y
_atom_site_fract_z
_atom_site_U_iso_or_equiv
_atom_site_adp_type
_atom_site_occupancy
_atom_site_symmetry_multiplicity
_atom_site_calc_flag
_atom_site_refinement_flags
_atom_site_disorder_assembly
_atom_site_disorder_group
Cl1 Cl 0.98938(7) -0.18702(3) 0.77435(3) 0.0307(2) Uani 1 1 d . . .
Cl1A Cl 0.48122(7) -0.17364(3) 0.54392(3) 0.0326(2) Uani 1 1 d . . .
N1 N 0.6452(2) -0.03163(10) 0.86693(8) 0.0239(5) Uani 1 1 d . . .
N2 N 0.5363(2) 0.06703(11) 0.72614(9) 0.0227(5) Uani 1 1 d D . .
H2N H 0.5660 0.0505 0.6960 0.027 Uiso 1 1 d D . .
N1A N 0.6538(2) 0.04462(11) 0.61510(9) 0.0240(5) Uani 1 1 d . . .
N2A N 0.8688(2) 0.09558(10) 0.47411(9) 0.0239(5) Uani 1 1 d D . .
H2NA H 0.8549 0.0736 0.4447 0.029 Uiso 1 1 d D . .
C1 C 0.5576(3) 0.01927(13) 0.86513(10) 0.0244(6) Uani 1 1 d . . .
H1 H 0.5157 0.0329 0.8975 0.029 Uiso 1 1 calc R . .
C2 C 0.5211(2) 0.05460(13) 0.82036(10) 0.0227(6) Uani 1 1 d . . .
H2 H 0.4598 0.0916 0.8232 0.027 Uiso 1 1 calc R . .
C3 C 0.5743(3) 0.03592(12) 0.77137(10) 0.0190(6) Uani 1 1 d . . .
C4 C 0.6742(2) -0.01822(12) 0.77096(10) 0.0199(6) Uani 1 1 d . . .
C5 C 0.7443(2) -0.03995(12) 0.72459(10) 0.0203(6) Uani 1 1 d . . .
H5 H 0.7244 -0.0189 0.6920 0.024 Uiso 1 1 calc R . .
C6 C 0.8401(3) -0.09070(12) 0.72587(11) 0.0230(6) Uani 1 1 d . . .
H6 H 0.8880 -0.1042 0.6946 0.028 Uiso 1 1 calc R . .
C7 C 0.8668(2) -0.12240(12) 0.77392(11) 0.0226(6) Uani 1 1 d . . .
C8 C 0.8011(3) -0.10355(12) 0.81983(11) 0.0229(6) Uani 1 1 d . . .
H8 H 0.8200 -0.1264 0.8517 0.027 Uiso 1 1 calc R . .
C9 C 0.7051(2) -0.04996(12) 0.81956(10) 0.0205(6) Uani 1 1 d . . .
C10 C 0.4301(3) 0.11959(12) 0.72627(10) 0.0231(6) Uani 1 1 d . . .
H10A H 0.4723 0.1588 0.7431 0.028 Uiso 1 1 calc R . .
H10B H 0.3463 0.1059 0.7476 0.028 Uiso 1 1 calc R . .
C11 C 0.3798(3) 0.13720(13) 0.67114(10) 0.0245(6) Uani 1 1 d . . .
H11A H 0.3381 0.0980 0.6540 0.029 Uiso 1 1 calc R . .
H11B H 0.4628 0.1518 0.6498 0.029 Uiso 1 1 calc R . .
C12 C 0.2677(3) 0.19149(13) 0.67295(11) 0.0286(7) Uani 1 1 d . . .
H12A H 0.1903 0.1787 0.6976 0.034 Uiso 1 1 calc R . .
H12B H 0.3129 0.2318 0.6869 0.034 Uiso 1 1 calc R . .
C13 C 0.2023(3) 0.20610(15) 0.61923(12) 0.0384(8) Uani 1 1 d . . .
H13A H 0.1310 0.2411 0.6228 0.058 Uiso 1 1 calc R . .
H13B H 0.1558 0.1666 0.6055 0.058 Uiso 1 1 calc R . .
H13C H 0.2779 0.2200 0.5948 0.058 Uiso 1 1 calc R . .
C1A C 0.7231(3) 0.10060(13) 0.60808(11) 0.0246(6) Uani 1 1 d . . .
H1A H 0.7233 0.1303 0.6369 0.029 Uiso 1 1 calc R . .
C2A C 0.7956(3) 0.12029(13) 0.56281(10) 0.0226(6) Uani 1 1 d . . .
H2A H 0.8435 0.1613 0.5618 0.027 Uiso 1 1 calc R . .
C3A C 0.7973(3) 0.07891(13) 0.51872(10) 0.0214(6) Uani 1 1 d . . .
C4A C 0.7216(2) 0.01780(13) 0.52357(10) 0.0209(6) Uani 1 1 d . . .
C5A C 0.7104(3) -0.02829(13) 0.48192(11) 0.0252(6) Uani 1 1 d . . .
H5A H 0.7542 -0.0189 0.4489 0.030 Uiso 1 1 calc R . .
C6A C 0.6381(3) -0.08576(13) 0.48816(11) 0.0284(6) Uani 1 1 d . . .
H6A H 0.6307 -0.1159 0.4597 0.034 Uiso 1 1 calc R . .
C7A C 0.5747(3) -0.09995(13) 0.53714(11) 0.0248(6) Uani 1 1 d . . .
C8A C 0.5822(3) -0.05743(13) 0.57846(11) 0.0253(6) Uani 1 1 d . . .
H8A H 0.5387 -0.0683 0.6112 0.030 Uiso 1 1 calc R . .
C9A C 0.6548(2) 0.00279(12) 0.57247(11) 0.0222(6) Uani 1 1 d . . .
C10A C 0.9516(3) 0.15597(13) 0.47050(11) 0.0256(6) Uani 1 1 d . . .
H10C H 1.0192 0.1584 0.5006 0.031 Uiso 1 1 calc R . .
H10D H 0.8858 0.1939 0.4728 0.031 Uiso 1 1 calc R . .
C11A C 1.0355(3) 0.15952(13) 0.41896(11) 0.0251(6) Uani 1 1 d . . .
H11C H 1.0932 0.1192 0.4148 0.030 Uiso 1 1 calc R . .
H11D H 0.9674 0.1620 0.3890 0.030 Uiso 1 1 calc R . .
C12A C 1.1344(3) 0.21879(13) 0.41763(11) 0.0279(6) Uani 1 1 d . . .
H12C H 1.0761 0.2591 0.4208 0.033 Uiso 1 1 calc R . .
H12D H 1.2001 0.2170 0.4483 0.033 Uiso 1 1 calc R . .
C13A C 1.2226(3) 0.22211(14) 0.36712(11) 0.0323(7) Uani 1 1 d . . .
H13D H 1.2839 0.2611 0.3679 0.048 Uiso 1 1 calc R . .
H13E H 1.1581 0.2245 0.3366 0.048 Uiso 1 1 calc R . .
H13F H 1.2827 0.1829 0.3643 0.048 Uiso 1 1 calc R . .

loop_
_atom_site_aniso_label
_atom_site_aniso_U_11
_atom_site_aniso_U_22
_atom_site_aniso_U_33
_atom_site_aniso_U_23
_atom_site_aniso_U_13
_atom_site_aniso_U_12
Cl1 0.0298(4) 0.0278(4) 0.0345(4) 0.0022(3) -0.0021(3) 0.0061(3)
Cl1A 0.0369(4) 0.0309(4) 0.0301(4) 0.0033(3) 0.0025(3) -0.0078(3)
N1 0.0293(12) 0.0283(13) 0.0143(12) 0.0019(9) -0.0011(10) -0.0017(10)
N2 0.0261(11) 0.0261(13) 0.0160(13) 0.0017(10) 0.0015(10) 0.0046(9)
N1A 0.0281(12) 0.0288(13) 0.0151(13) 0.0017(10) 0.0014(9) 0.0024(10)
N2A 0.0318(12) 0.0257(13) 0.0142(13) -0.0010(9) 0.0037(10) -0.0035(10)
C1 0.0290(14) 0.0297(16) 0.0144(15) -0.0044(11) 0.0024(12) -0.0017(12)
C2 0.0243(13) 0.0255(15) 0.0184(15) -0.0011(11) 0.0021(11) -0.0003(11)
C3 0.0215(12) 0.0188(14) 0.0165(14) 0.0019(11) -0.0025(11) -0.0048(10)
C4 0.0193(12) 0.0233(14) 0.0171(15) -0.0003(11) -0.0002(11) -0.0046(10)
C5 0.0199(12) 0.0242(14) 0.0167(14) 0.0015(11) -0.0020(11) -0.0033(10)
C6 0.0239(13) 0.0250(15) 0.0202(16) -0.0008(11) 0.0010(11) -0.0022(11)
C7 0.0214(13) 0.0246(15) 0.0219(16) 0.0021(11) -0.0033(11) 0.0006(11)
C8 0.0245(13) 0.0247(15) 0.0195(16) 0.0056(11) -0.0056(11) -0.0047(11)
C9 0.0207(12) 0.0252(15) 0.0157(15) -0.0001(11) -0.0002(11) -0.0038(11)
C10 0.0260(13) 0.0226(15) 0.0207(15) 0.0006(11) -0.0028(11) 0.0026(11)
C11 0.0242(13) 0.0289(15) 0.0204(16) 0.0042(12) 0.0016(11) 0.0009(11)
C12 0.0303(14) 0.0288(17) 0.0267(17) 0.0018(12) -0.0016(12) 0.0046(11)
C13 0.0404(17) 0.0424(19) 0.0323(19) 0.0093(15) -0.0025(14) 0.0122(14)
C1A 0.0266(14) 0.0291(16) 0.0180(16) -0.0021(12) -0.0027(12) 0.0054(11)
C2A 0.0253(13) 0.0288(15) 0.0136(15) 0.0014(11) 0.0006(11) 0.0009(11)
C3A 0.0223(13) 0.0266(15) 0.0155(15) 0.0031(11) -0.0001(11) 0.0051(11)
C4A 0.0218(13) 0.0263(15) 0.0145(15) 0.0015(11) 0.0019(11) 0.0049(11)
C5A 0.0317(15) 0.0272(16) 0.0168(15) 0.0021(12) 0.0038(12) 0.0005(12)
C6A 0.0365(15) 0.0264(15) 0.0222(17) -0.0022(12) 0.0018(13) -0.0011(12)
C7A 0.0241(13) 0.0276(16) 0.0226(16) 0.0065(12) -0.0005(12) -0.0022(11)
C8A 0.0240(13) 0.0353(17) 0.0165(15) 0.0072(12) 0.0040(11) 0.0007(11)
C9A 0.0217(13) 0.0277(15) 0.0171(15) 0.0029(11) -0.0018(11) 0.0051(11)
C10A 0.0309(14) 0.0264(16) 0.0196(16) 0.0013(12) 0.0028(12) -0.0032(12)
C11A 0.0301(14) 0.0264(15) 0.0189(15) -0.0011(12) 0.0027(12) -0.0027(11)
C12A 0.0296(14) 0.0277(16) 0.0265(17) -0.0027(12) 0.0042(12) -0.0032(12)
C13A 0.0379(16) 0.0318(17) 0.0272(18) -0.0017(13) 0.0063(13) -0.0071(13)

loop_
_atom_type_symbol
_atom_type_description
_atom_type_scat_dispersion_real
_atom_type_scat_dispersion_imag
_atom_type_scat_source
C C 0.0033 0.0016 'International Tables Vol C Tables 4.2.6.8 and 6.1.1.4'
H H 0.0000 0.0000 'International Tables Vol C Tables 4.2.6.8 and 6.1.1.4'
Cl Cl 0.1484 0.1585 'International Tables Vol C Tables 4.2.6.8 and 6.1.1.4'
N N 0.0061 0.0033 'International Tables Vol C Tables 4.2.6.8 and 6.1.1.4'

loop_
_geom_angle_atom_site_label_1
_geom_angle_atom_site_label_2
_geom_angle_atom_site_label_3
_geom_angle
_geom_angle_site_symmetry_1
_geom_angle_site_symmetry_3
_geom_angle_publ_flag
C1 N1 C9 115.8(2) . . ?
C3 N2 C10 121.3(2) . . ?
C3 N2 H2N 118.0 . . ?
C10 N2 H2N 119.9 . . ?
C1A N1A C9A 115.3(2) . . ?
C3A N2A C10A 121.7(2) . . ?
C3A N2A H2NA 120.4 . . ?
C10A N2A H2NA 117.1 . . ?
N1 C1 C2 126.0(2) . . ?
N1 C1 H1 117.0 . . ?
C2 C1 H1 117.0 . . ?
C1 C2 C3 120.0(2) . . ?
C1 C2 H2 120.0 . . ?
C3 C2 H2 120.0 . . ?
N2 C3 C2 122.2(2) . . ?
N2 C3 C4 121.3(2) . . ?
C2 C3 C4 116.5(2) . . ?
C5 C4 C9 118.8(2) . . ?
C5 C4 C3 122.9(2) . . ?
C9 C4 C3 118.3(2) . . ?
C6 C5 C4 121.3(2) . . ?
C6 C5 H5 119.4 . . ?
C4 C5 H5 119.4 . . ?
C5 C6 C7 119.1(2) . . ?
C5 C6 H6 120.5 . . ?
C7 C6 H6 120.5 . . ?
C8 C7 C6 121.9(2) . . ?
C8 C7 Cl1 120.0(2) . . ?
C6 C7 Cl1 118.1(2) . . ?
C7 C8 C9 119.8(2) . . ?
C7 C8 H8 120.1 . . ?
C9 C8 H8 120.1 . . ?
N1 C9 C8 117.6(2) . . ?
N1 C9 C4 123.3(2) . . ?
C8 C9 C4 119.1(2) . . ?
N2 C10 C11 112.4(2) . . ?
N2 C10 H10A 109.1 . . ?
C11 C10 H10A 109.1 . . ?
N2 C10 H10B 109.1 . . ?
C11 C10 H10B 109.1 . . ?
H10A C10 H10B 107.8 . . ?
C10 C11 C12 110.9(2) . . ?
C10 C11 H11A 109.5 . . ?
C12 C11 H11A 109.5 . . ?
C10 C11 H11B 109.5 . . ?
C12 C11 H11B 109.5 . . ?
H11A C11 H11B 108.0 . . ?
C13 C12 C11 113.0(2) . . ?
C13 C12 H12A 109.0 . . ?
C11 C12 H12A 109.0 . . ?
C13 C12 H12B 109.0 . . ?
C11 C12 H12B 109.0 . . ?
H12A C12 H12B 107.8 . . ?
C12 C13 H13A 109.5 . . ?
C12 C13 H13B 109.5 . . ?
H13A C13 H13B 109.5 . . ?
C12 C13 H13C 109.5 . . ?
H13A C13 H13C 109.5 . . ?
H13B C13 H13C 109.5 . . ?
N1A C1A C2A 126.6(3) . . ?
N1A C1A H1A 116.7 . . ?
C2A C1A H1A 116.7 . . ?
C1A C2A C3A 119.2(2) . . ?
C1A C2A H2A 120.4 . . ?
C3A C2A H2A 120.4 . . ?
N2A C3A C2A 121.2(2) . . ?
N2A C3A C4A 122.0(2) . . ?
C2A C3A C4A 116.7(2) . . ?
C5A C4A C9A 118.3(2) . . ?
C5A C4A C3A 123.3(2) . . ?
C9A C4A C3A 118.5(2) . . ?
C6A C5A C4A 121.5(2) . . ?
C6A C5A H5A 119.3 . . ?
C4A C5A H5A 119.3 . . ?
C5A C6A C7A 119.2(3) . . ?
C5A C6A H6A 120.4 . . ?
C7A C6A H6A 120.4 . . ?
C8A C7A C6A 121.7(2) . . ?
C8A C7A Cl1A 120.0(2) . . ?
C6A C7A Cl1A 118.3(2) . . ?
C7A C8A C9A 119.9(2) . . ?
C7A C8A H8A 120.1 . . ?
C9A C8A H8A 120.1 . . ?
N1A C9A C8A 117.0(2) . . ?
N1A C9A C4A 123.6(2) . . ?
C8A C9A C4A 119.5(2) . . ?
N2A C10A C11A 111.4(2) . . ?
N2A C10A H10C 109.3 . . ?
C11A C10A H10C 109.3 . . ?
N2A C10A H10D 109.3 . . ?
C11A C10A H10D 109.3 . . ?
H10C C10A H10D 108.0 . . ?
C12A C11A C10A 111.6(2) . . ?
C12A C11A H11C 109.3 . . ?
C10A C11A H11C 109.3 . . ?
C12A C11A H11D 109.3 . . ?
C10A C11A H11D 109.3 . . ?
H11C C11A H11D 108.0 . . ?
C13A C12A C11A 112.4(2) . . ?
C13A C12A H12C 109.1 . . ?
C11A C12A H12C 109.1 . . ?
C13A C12A H12D 109.1 . . ?
C11A C12A H12D 109.1 . . ?
H12C C12A H12D 107.9 . . ?
C12A C13A H13D 109.5 . . ?
C12A C13A H13E 109.5 . . ?
H13D C13A H13E 109.5 . . ?
C12A C13A H13F 109.5 . . ?
H13D C13A H13F 109.5 . . ?
H13E C13A H13F 109.5 . . ?

loop_
_geom_bond_atom_site_label_1
_geom_bond_atom_site_label_2
_geom_bond_distance
_geom_bond_site_symmetry_2
_geom_bond_publ_flag
Cl1 C7 1.746(2) . ?
Cl1A C7A 1.748(3) . ?
N1 C1 1.323(3) . ?
N1 C9 1.375(3) . ?
N2 C3 1.357(3) . ?
N2 C10 1.460(3) . ?
N2 H2N 0.8800 . ?
N1A C1A 1.326(3) . ?
N1A C9A 1.377(3) . ?
N2A C3A 1.355(3) . ?
N2A C10A 1.458(3) . ?
N2A H2NA 0.8800 . ?
C1 C2 1.387(4) . ?
C1 H1 0.9500 . ?
C2 C3 1.390(3) . ?
C2 H2 0.9500 . ?
C3 C4 1.446(3) . ?
C4 C5 1.415(3) . ?
C4 C9 1.421(3) . ?
C5 C6 1.369(3) . ?
C5 H5 0.9500 . ?
C6 C7 1.401(3) . ?
C6 H6 0.9500 . ?
C7 C8 1.369(4) . ?
C8 C9 1.414(3) . ?
C8 H8 0.9500 . ?
C10 C11 1.516(3) . ?
C10 H10A 0.9900 . ?
C10 H10B 0.9900 . ?
C11 C12 1.524(3) . ?
C11 H11A 0.9900 . ?
C11 H11B 0.9900 . ?
C12 C13 1.521(4) . ?
C12 H12A 0.9900 . ?
C12 H12B 0.9900 . ?
C13 H13A 0.9800 . ?
C13 H13B 0.9800 . ?
C13 H13C 0.9800 . ?
C1A C2A 1.390(3) . ?
C1A H1A 0.9500 . ?
C2A C3A 1.401(4) . ?
C2A H2A 0.9500 . ?
C3A C4A 1.440(4) . ?
C4A C5A 1.418(4) . ?
C4A C9A 1.420(3) . ?
C5A C6A 1.363(4) . ?
C5A H5A 0.9500 . ?
C6A C7A 1.405(4) . ?
C6A H6A 0.9500 . ?
C7A C8A 1.362(4) . ?
C8A C9A 1.412(3) . ?
C8A H8A 0.9500 . ?
C10A C11A 1.523(4) . ?
C10A H10C 0.9900 . ?
C10A H10D 0.9900 . ?
C11A C12A 1.523(3) . ?
C11A H11C 0.9900 . ?
C11A H11D 0.9900 . ?
C12A C13A 1.522(4) . ?
C12A H12C 0.9900 . ?
C12A H12D 0.9900 . ?
C13A H13D 0.9800 . ?
C13A H13E 0.9800 . ?
C13A H13F 0.9800 . ?

loop_
_geom_torsion_atom_site_label_1
_geom_torsion_atom_site_label_2
_geom_torsion_atom_site_label_3
_geom_torsion_atom_site_label_4
_geom_torsion
_geom_torsion_site_symmetry_1
_geom_torsion_site_symmetry_2
_geom_torsion_site_symmetry_3
_geom_torsion_site_symmetry_4
_geom_torsion_publ_flag
C9 N1 C1 C2 0.4(4) . . . . ?
N1 C1 C2 C3 2.4(4) . . . . ?
C10 N2 C3 C2 -3.8(4) . . . . ?
C10 N2 C3 C4 177.0(2) . . . . ?
C1 C2 C3 N2 176.8(2) . . . . ?
C1 C2 C3 C4 -3.9(3) . . . . ?
N2 C3 C4 C5 3.5(4) . . . . ?
C2 C3 C4 C5 -175.8(2) . . . . ?
N2 C3 C4 C9 -177.8(2) . . . . ?
C2 C3 C4 C9 2.9(3) . . . . ?
C9 C4 C5 C6 0.2(4) . . . . ?
C3 C4 C5 C6 178.9(2) . . . . ?
C4 C5 C6 C7 1.3(4) . . . . ?
C5 C6 C7 C8 -0.9(4) . . . . ?
C5 C6 C7 Cl1 179.92(18) . . . . ?
C6 C7 C8 C9 -1.0(4) . . . . ?
Cl1 C7 C8 C9 178.15(18) . . . . ?
C1 N1 C9 C8 179.1(2) . . . . ?
C1 N1 C9 C4 -1.5(3) . . . . ?
C7 C8 C9 N1 -178.0(2) . . . . ?
C7 C8 C9 C4 2.5(4) . . . . ?
C5 C4 C9 N1 178.5(2) . . . . ?
C3 C4 C9 N1 -0.2(4) . . . . ?
C5 C4 C9 C8 -2.1(3) . . . . ?
C3 C4 C9 C8 179.2(2) . . . . ?
C3 N2 C10 C11 -167.4(2) . . . . ?
N2 C10 C11 C12 179.2(2) . . . . ?
C10 C11 C12 C13 -174.0(2) . . . . ?
C9A N1A C1A C2A -0.4(4) . . . . ?
N1A C1A C2A C3A 0.9(4) . . . . ?
C10A N2A C3A C2A 2.3(4) . . . . ?
C10A N2A C3A C4A -176.7(2) . . . . ?
C1A C2A C3A N2A -178.8(2) . . . . ?
C1A C2A C3A C4A 0.3(3) . . . . ?
N2A C3A C4A C5A -2.8(4) . . . . ?
C2A C3A C4A C5A 178.2(2) . . . . ?
N2A C3A C4A C9A 177.2(2) . . . . ?
C2A C3A C4A C9A -1.8(3) . . . . ?
C9A C4A C5A C6A -0.2(4) . . . . ?
C3A C4A C5A C6A 179.7(2) . . . . ?
C4A C5A C6A C7A -0.7(4) . . . . ?
C5A C6A C7A C8A 0.7(4) . . . . ?
C5A C6A C7A Cl1A 179.40(19) . . . . ?
C6A C7A C8A C9A 0.2(4) . . . . ?
Cl1A C7A C8A C9A -178.42(18) . . . . ?
C1A N1A C9A C8A 179.9(2) . . . . ?
C1A N1A C9A C4A -1.3(3) . . . . ?
C7A C8A C9A N1A 177.6(2) . . . . ?
C7A C8A C9A C4A -1.2(4) . . . . ?
C5A C4A C9A N1A -177.6(2) . . . . ?
C3A C4A C9A N1A 2.5(3) . . . . ?
C5A C4A C9A C8A 1.2(3) . . . . ?
C3A C4A C9A C8A -178.8(2) . . . . ?
C3A N2A C10A C11A 173.4(2) . . . . ?
N2A C10A C11A C12A -173.8(2) . . . . ?
C10A C11A C12A C13A 178.2(2) . . . . ?
